data_2004815
_publ_section_title
;
4-[(1-Cyclohexenyl)nitromethyl]-2-(3,4-methylenedioxyphenyl)-3-nitro-
3,4-dihydro-2H-1-benzopyran\\dag
;
_journal_name_full 'Acta Crystallographica C'
_journal_page_first 1036
_journal_page_last 1038
_journal_paper_doi 10.1107/S0108270195013515
_journal_volume 52
_journal_year 1996
_chemical_formula_sum 'C23 H22 N2 O7'
_chemical_formula_weight 438.43
_space_group_IT_number 14
_symmetry_cell_setting monoclinic
_symmetry_space_group_name_Hall '-P 2yn'
_symmetry_space_group_name_H-M 'P 1 21/n 1'
_atom_type_scat_source IntTabC
_cell_angle_alpha 90
_cell_angle_beta 97.99(2)
_cell_angle_gamma 90
_cell_formula_units_Z 4
_cell_length_a 10.518(2)
_cell_length_b 12.932(2)
_cell_length_c 15.048(2)
_cell_measurement_reflns_used 14
_cell_measurement_temperature 293(2)
_cell_measurement_theta_max 12.5
_cell_measurement_theta_min 10.0
_cell_volume 2026.9(6)
_computing_cell_refinement DIF4
_computing_data_collection 'DIF4 (Stoe & Cie, 1991a)'
_computing_data_reduction 'REDU4 (Stoe & Cie, 1991b)'
_computing_molecular_graphics 'NRCVAX (Gabe, Le Page, Charland, Lee & White, 1989)'
_computing_publication_material NRCVAX
_computing_structure_refinement 'SHELXL93 (Sheldrick, 1993)'
_computing_structure_solution 'SHELXS86 (Sheldrick, 1990)'
_diffrn_measurement_device 'Siemens-Stoe four-circle'
_diffrn_measurement_method \w
_diffrn_radiation_type MoK\a
_diffrn_radiation_wavelength 0.71073
_diffrn_reflns_av_R_equivalents 0.0266
_diffrn_reflns_limit_h_max 12
_diffrn_reflns_limit_h_min -12
_diffrn_reflns_limit_k_max 15
_diffrn_reflns_limit_k_min -15
_diffrn_reflns_limit_l_max 17
_diffrn_reflns_limit_l_min 0
_diffrn_reflns_number 7179
_diffrn_reflns_theta_max 25.08
_diffrn_standards_decay_% none
_diffrn_standards_interval_count 97
_diffrn_standards_number 3
_exptl_absorpt_coefficient_mu 0.108
_exptl_absorpt_correction_type none
_exptl_crystal_colour colourless
_exptl_crystal_density_diffrn 1.437
_exptl_crystal_density_method none
_exptl_crystal_description block
_exptl_crystal_size_max 0.20
_exptl_crystal_size_mid 0.20
_exptl_crystal_size_min 0.15
_refine_diff_density_max 0.18
_refine_diff_density_min -0.18
_refine_ls_extinction_coef 0.0068(13)
_refine_ls_extinction_method SHELXL93
_refine_ls_goodness_of_fit_obs 1.172
_refine_ls_number_parameters 290
_refine_ls_number_reflns 3590
_refine_ls_R_factor_obs 0.038
_refine_ls_shift/esd_max 0.000
_refine_ls_structure_factor_coef Fsqd
_refine_ls_weighting_scheme
;
w = 1/[\s^2^(F~o~^2^) + (0.05P)^2^]
where P = (F~o~^2^ + 2F~c~^2^)/3
;
_refine_ls_wR_factor_obs 0.095
_reflns_number_observed 2794
_reflns_number_total 3590
_reflns_observed_criterion I>2\s(I)
_cod_data_source_file vj1032.cif
_cod_data_source_block vj1032a
_cod_original_sg_symbol_H-M 'P 21/n'
_cod_database_code 2004815

loop_
_symmetry_equiv_pos_as_xyz
x,y,z
1/2+x,1/2-y,1/2+z
-x,-y,-z
1/2-x,1/2+y,1/2-z

loop_
_atom_site_label
_atom_site_fract_x
_atom_site_fract_y
_atom_site_fract_z
_atom_site_U_iso_or_equiv
O(1) .02880(10) .13960(10) .45260(10) .0280(10)
C(2) .1344(2) .07860(10) .43300(10) .0230(10)
C(3) .2630(2) .12010(10) .47790(10) .0200(10)
C(4) .2669(2) .12980(10) .57970(10) .0200(10)
C(5) .1436(2) .17740(10) .60140(10) .0220(10)
C(6) .0336(2) .17800(10) .53890(10) .0230(10)
C(7) -.0791(2) .22240(10) .55850(10) .0310(10)
C(8) -.0829(2) .2661(2) .64130(10) .0350(10)
C(9) .0253(2) .26700(10) .70450(10) .0330(10)
C(10) .1371(2) .22380(10) .68410(10) .0280(10)
C(11) .1282(2) .07000(10) .33270(10) .0230(10)
C(12) .1805(2) -.01600(10) .29780(10) .0300(10)
C(13) .1857(2) -.0268(2) .20650(10) .0350(10)
C(14) .1347(2) .05150(10) .15270(10) .0260(10)
C(15) .0821(2) .13780(10) .18670(10) .0240(10)
C(16) .0776(2) .15060(10) .27640(10) .0250(10)
O(17) .12810(10) .06010(10) .06120(10) .0390(10)
C(18) .0583(2) .1517(2) .03750(10) .0360(10)
O(19) .03870(10) .20460(10) .11780(10) .0390(10)
N(20) .28870(10) .22260(10) .43690(10) .0230(10)
O(21) .24010(10) .30000(10) .46350(10) .0360(10)
O(22) .35490(10) .22260(10) .37690(10) .0380(10)
C(23) .2857(2) .02210(10) .62460(10) .0220(10)
C(24) .3092(2) .02340(10) .72550(10) .0220(10)
C(25) .2192(2) -.01750(10) .76970(10) .0300(10)
C(26) .2264(2) -.0166(2) .86880(10) .0450(10)
C(27) .3579(2) .0104(2) .91680(10) .0360(10)
C(28) .4155(2) .0981(2) .86960(10) .0430(10)
C(29) .4279(2) .0712(2) .77340(10) .0300(10)
N(30) .3970(2) -.03220(10) .59110(10) .0270(10)
O(31) .49920(10) .01380(10) .59670(10) .0350(10)
O(32) .37910(10) -0.11900(10) .56050(10) .0470(10)
H(2) .1237(2) .00890(10) .45640(10) .028
H(3) .3303(2) .07160(10) .46620(10) .024
H(4) .3390(2) .17440(10) .60350(10) .024
H(7) -0.1520(2) .22270(10) .51580(10) .037
H(8) -0.1588(2) .2952(2) .65480(10) .043
H(9) .0227(2) .29660(10) .76060(10) .039
H(10) .2102(2) .22570(10) .72660(10) .033
H(12) .2134(2) -.06860(10) .33650(10) .036
H(13) .2223(2) -.0846(2) .18340(10) .042
H(16) .0429(2) .20970(10) .29880(10) .030
H(18A) -.0238(2) .1349(2) .00270(10) .043
H(18B) .1057(2) .1954(2) .00130(10) .043
H(23) .2080(2) -.01870(10) .60600(10) .026
H(25) .1481(2) -.04820(10) .73630(10) .036
H(26A) .2022(2) -.0842(2) .88860(10) .055
H(26B) .1648(2) .0331(2) .88550(10) .055
H(27A) .3513(2) .0303(2) .97810(10) .043
H(27B) .4134(2) -.0497(2) .91840(10) .043
H(28A) .4997(2) .1145(2) .90160(10) .052
H(28B) .3618(2) .1589(2) .87070(10) .052
H(29A) .4472(2) .1335(2) .74190(10) .036
H(29B) .4991(2) .0236(2) .77250(10) .036

loop_
_geom_angle_atom_site_label_1
_geom_angle_atom_site_label_2
_geom_angle_atom_site_label_3
_geom_angle
_geom_angle_publ_flag
O(1) C(2) C(11) 108.79(13) no
O(1) C(2) C(3) 112.41(13) no
C(11) C(2) C(3) 112.53(13) no
N(20) C(3) C(2) 109.15(13) no
N(20) C(3) C(4) 110.94(13) no
C(2) C(3) C(4) 111.85(13) no
C(5) C(4) C(3) 110.14(13) no
C(5) C(4) C(23) 109.44(13) no
C(3) C(4) C(23) 110.30(13) no
C(6) C(5) C(10) 117.7(2) no
C(6) C(5) C(4) 121.04(14) no
C(10) C(5) C(4) 121.3(2) no
O(1) C(6) C(5) 123.6(2) no
O(1) C(6) C(7) 115.3(2) no
C(5) C(6) C(7) 121.0(2) no
C(8) C(7) C(6) 119.8(2) no
C(7) C(8) C(9) 120.3(2) no
C(10) C(9) C(8) 119.5(2) no
C(9) C(10) C(5) 121.7(2) no
C(12) C(11) C(16) 120.5(2) no
C(12) C(11) C(2) 118.6(2) no
C(16) C(11) C(2) 120.8(2) no
C(11) C(12) C(13) 122.1(2) no
C(14) C(13) C(12) 116.6(2) no
O(32) N(30) O(31) 124.3(2) no
O(31) N(30) C(23) 117.79(14) no
C(13) C(14) O(17) 128.2(2) no
C(13) C(14) C(15) 121.9(2) no
O(17) C(14) C(15) 109.9(2) no
C(16) C(15) C(14) 122.4(2) no
C(16) C(15) O(19) 127.8(2) no
C(14) C(15) O(19) 109.7(2) no
C(15) C(16) C(11) 116.4(2) no
C(14) O(17) C(18) 105.84(13) no
O(17) C(18) O(19) 108.64(14) no
C(15) O(19) C(18) 105.29(14) no
O(22) N(20) O(21) 123.73(14) no
O(22) N(20) C(3) 117.42(14) no
O(21) N(20) C(3) 118.82(13) no
C(24) C(23) N(30) 108.44(13) no
C(24) C(23) C(4) 115.07(13) no
N(30) C(23) C(4) 109.21(13) no
C(25) C(24) C(29) 121.9(2) no
C(25) C(24) C(23) 117.9(2) no
C(29) C(24) C(23) 120.21(14) no
C(24) C(25) C(26) 123.8(2) no
C(25) C(26) C(27) 113.5(2) no
C(28) C(27) C(26) 110.5(2) no
C(27) C(28) C(29) 111.8(2) no
C(24) C(29) C(28) 112.4(2) no
O(32) N(30) C(23) 117.9(2) no

loop_
_geom_bond_atom_site_label_1
_geom_bond_atom_site_label_2
_geom_bond_distance
_geom_bond_publ_flag
O(1) C(6) 1.384(2) no
O(1) C(2) 1.427(2) no
C(2) C(11) 1.505(2) no
C(2) C(3) 1.523(2) no
C(3) N(20) 1.502(2) no
C(3) C(4) 1.531(2) no
C(4) C(5) 1.512(2) no
C(4) C(23) 1.549(2) no
C(5) C(6) 1.385(2) no
C(5) C(10) 1.392(2) no
C(6) C(7) 1.387(2) no
C(7) C(8) 1.373(3) no
C(8) C(9) 1.378(3) no
C(9) C(10) 1.374(2) no
C(11) C(12) 1.378(2) no
C(11) C(16) 1.401(2) no
C(12) C(13) 1.389(3) no
C(13) C(14) 1.359(3) no
C(14) C(15) 1.376(2) no
C(15) C(16) 1.367(2) no
C(15) O(19) 1.377(2) no
O(17) C(18) 1.413(2) no
C(18) O(19) 1.428(2) no
N(20) O(22) 1.214(2) no
N(20) O(21) 1.218(2) no
C(23) C(24) 1.503(2) no
C(23) N(30) 1.511(2) no
C(24) C(25) 1.339(2) no
C(24) C(29) 1.487(2) no
C(25) C(26) 1.482(3) no
C(26) C(27) 1.510(3) no
C(27) C(28) 1.508(3) no
C(28) C(29) 1.513(2) no
N(30) O(32) 1.219(2) no
N(30) O(31) 1.221(2) no
C(14) O(17) 1.373(2) no
